data_1007227
loop_
_publ_author_name
'Averbuch-Pouchot, M - T'
'Durif, A'

_publ_section_title
;
Structure cristalline d'un nouveau type de cyclohexaphosphate, Cu2 Cs2
P6 O18 .8(H2O)
;
_journal_coden_ASTM CMCAEK
_journal_name_full
;
Comptes Rendus Hebdomadaires des Seances de l'Academie des Sciences,
Ser. II (1994-)
;
_journal_page_first 335
_journal_page_last 340
_journal_volume 318
_journal_year 1994
_chemical_formula_structural 'Cu2 Cs2 (P6 O18) (H2 O)8'
_chemical_formula_sum 'Cs2 Cu2 H16 O26 P6'
_chemical_name_systematic
;
Dicopper dicaesium cyclo-hexaphosphate octahydrate
;
_space_group_IT_number 2
_symmetry_cell_setting triclinic
_symmetry_Int_Tables_number 2
_symmetry_space_group_name_Hall '-P 1'
_symmetry_space_group_name_H-M 'P -1'
_cell_angle_alpha 105.99(5)
_cell_angle_beta 91.34(5)
_cell_angle_gamma 102.26(5)
_cell_formula_units_Z 1
_cell_length_a 9.832(3)
_cell_length_b 8.651(3)
_cell_length_c 7.615(3)
_cell_volume 606.1
_refine_ls_R_factor_all 0.029
_cod_original_formula_sum 'H16 Cs2 Cu2 O26 P6'
_cod_database_code 1007227

loop_
_symmetry_equiv_pos_as_xyz
x,y,z
-x,-y,-z

loop_
_atom_site_label
_atom_site_type_symbol
_atom_site_symmetry_multiplicity
_atom_site_Wyckoff_symbol
_atom_site_fract_x
_atom_site_fract_y
_atom_site_fract_z
_atom_site_occupancy
_atom_site_attached_hydrogens
_atom_site_calc_flag
Cs1 Cs1+ 2 i 0.32348(2) 0.41590(3) 0.71686(3) 1. 0 d
Cu1 Cu2+ 1 f 0.5 0. 0.5 1. 0 d
Cu2 Cu2+ 1 c 0. 0.5 0. 1. 0 d
P1 P5+ 2 i 0.24040(7) 0.34842(8) 0.19282(9) 1. 0 d
P2 P5+ 2 i 0.78227(7) 0.99901(9) -0.0060(1) 1. 0 d
P3 P5+ 2 i 0.94706(7) 0.27177(8) 0.27614(9) 1. 0 d
O1 O2- 2 i 0.2239(2) 0.4868(3) 0.1203(3) 1. 0 d
O2 O2- 2 i 0.3700(2) 0.3621(3) 0.3059(3) 1. 0 d
O3 O2- 2 i 0.2145(2) 0.1882(3) 0.0174(3) 1. 0 d
O4 O2- 2 i 0.1131(2) 0.3052(3) 0.3143(3) 1. 0 d
O5 O2- 2 i 0.1802(3) -0.0308(3) 0.1829(3) 1. 0 d
O6 O2- 2 i 0.3481(2) -0.0395(4) -0.0661(4) 1. 0 d
O7 O2- 2 i 0.0882(2) -0.0857(3) 0.8528(3) 1. 0 d
O8 O2- 2 i 0.1156(2) 0.7219(3) 0.5479(3) 1. 0 d
O9 O2- 2 i 0.9090(2) 0.3786(3) 0.1667(3) 1. 0 d
O10 O2- 2 i 0.4685(2) 0.8384(3) 0.6408(3) 1. 2 d
O11 O2- 2 i 0.7000(2) -0.0031(3) 0.4932(3) 1. 2 d
O12 O2- 2 i 0.9949(2) 0.3008(3) 0.7948(3) 1. 2 d
O13 O2- 2 i 0.5514(3) 0.2249(4) 0.8036(5) 1. 2 d
H1 H1+ 2 i 0.496(7) 0.232(8) 0.362(9) 1. 0 d
H2 H1+ 2 i 0.570(7) 0.133(8) 0.26(1) 1. 0 d
H3 H1+ 2 i 0.742(7) -0.005(8) 0.58(1) 1. 0 d
H4 H1+ 2 i 0.746(8) 0.095(9) 0.49(1) 1. 0 d
H5 H1+ 2 i 0.964(7) 0.296(6) 0.69(1) 1. 0 d
H6 H1+ 2 i 0.949(8) 0.206(9) 0.79(1) 1. 0 d
H7 H1+ 2 i 0.370(8) 0.705(9) 0.19(1) 1. 0 d
H8 H1+ 2 i 0.549(8) 0.197(9) 0.90(1) 1. 0 d

loop_
_atom_type_symbol
_atom_type_oxidation_number
Cs1+ 1.000
Cu2+ 2.000
P5+ 5.000
O2- -2.000
H1+ 1.000
